data_4032343
loop_
_publ_author_name
'Liu, Yueyang'
'Zhang, Zhiguo'
'Wan, Yameng'
'Zhang, Guisheng'
'Li, Zhonglian'
'Bi, Jingjing'
'Ma, Nana'
'Liu, Tong-Xin'
'Liu, Qingfeng'

_publ_section_title
;
 Oxidation of \b-Ketoamides: The Synthesis of Vicinal Tricarbonyl Amides.
;
_journal_name_full 'The Journal of organic chemistry'
_journal_paper_doi 10.1021/acs.joc.6b03062
_journal_year 2017
_chemical_absolute_configuration ad
_chemical_formula_moiety 'C15 H10 Cl N O3'
_chemical_formula_sum 'C15 H10 Cl N O3'
_chemical_formula_weight 287.69
_chemical_name_systematic
;
 ? 
;
_space_group_crystal_system orthorhombic
_space_group_IT_number 19
_space_group_name_Hall 'P 2ac 2ab'
_space_group_name_H-M_alt 'P 21 21 21'
_symmetry_space_group_name_Hall 'P 2ac 2ab'
_symmetry_space_group_name_H-M 'P 21 21 21'
_atom_sites_solution_hydrogens geom
_atom_sites_solution_primary direct
_atom_sites_solution_secondary difmap
_audit_creation_date 2015-02-02
_audit_creation_method
;
Olex2 1.2
(compiled 2015.01.26 svn.r3150 for OlexSys, GUI svn.r4998)
;
_cell_angle_alpha 90.00
_cell_angle_beta 90.00
_cell_angle_gamma 90.00
_cell_formula_units_Z 4
_cell_length_a 5.76624(17)
_cell_length_b 11.7165(3)
_cell_length_c 19.6213(6)
_cell_measurement_reflns_used 1016
_cell_measurement_temperature 291(2)
_cell_measurement_theta_max 70.1730
_cell_measurement_theta_min 4.4940
_cell_volume 1325.62(7)
_computing_cell_refinement
;
CrysAlisPro, Agilent Technologies,
Version 1.171.36.28 (release 01-02-2013 CrysAlis171 .NET)
(compiled Feb  1 2013,16:14:44)
;
_computing_data_collection
;
CrysAlisPro, Agilent Technologies,
Version 1.171.36.28 (release 01-02-2013 CrysAlis171 .NET)
(compiled Feb  1 2013,16:14:44)
;
_computing_data_reduction
;
CrysAlisPro, Agilent Technologies,
Version 1.171.36.28 (release 01-02-2013 CrysAlis171 .NET)
(compiled Feb  1 2013,16:14:44)
;
_computing_molecular_graphics 'Olex2 (Dolomanov et al., 2009)'
_computing_publication_material 'Olex2 (Dolomanov et al., 2009)'
_computing_structure_refinement 'ShelXL (Sheldrick, 2008)'
_computing_structure_solution 'ShelXS (Sheldrick, 2008)'
_diffrn_ambient_temperature 291.15
_diffrn_detector_area_resol_mean 16.2312
_diffrn_measured_fraction_theta_full 0.970
_diffrn_measured_fraction_theta_max 0.971
_diffrn_measurement_details
;
#__ type_ start__ end____ width___ exp.time_
  1 omega  -27.00    0.00   1.0000    1.0000
omega____ theta____ kappa____ phi______ frames
    -        0.0000   77.0000 -120.0000 27

#__ type_ start__ end____ width___ exp.time_
  2 omega   34.00   68.00   1.0000    1.0000
omega____ theta____ kappa____ phi______ frames
    -        0.0000   77.0000 -120.0000 34

#__ type_ start__ end____ width___ exp.time_
  3 omega  -47.00   30.00   1.0000    2.0000
omega____ theta____ kappa____ phi______ frames
    -      -42.5000   37.0000  -90.0000 77

#__ type_ start__ end____ width___ exp.time_
  4 omega  -43.00  -18.00   1.0000    2.0000
omega____ theta____ kappa____ phi______ frames
    -      -42.5000   61.0000  -60.0000 25

#__ type_ start__ end____ width___ exp.time_
  5 omega  -36.00    1.00   1.0000    2.0000
omega____ theta____ kappa____ phi______ frames
    -      -42.5000  125.0000  -60.0000 37

#__ type_ start__ end____ width___ exp.time_
  6 omega  -91.00  -49.00   1.0000    2.0000
omega____ theta____ kappa____ phi______ frames
    -      -42.5000  125.0000  -60.0000 42

#__ type_ start__ end____ width___ exp.time_
  7 omega  -12.00   22.00   1.0000    2.0000
omega____ theta____ kappa____ phi______ frames
    -      -42.5000   61.0000  -60.0000 34

#__ type_ start__ end____ width___ exp.time_
  8 omega  106.00  178.00   1.0000    6.0000
omega____ theta____ kappa____ phi______ frames
    -      112.0000  111.0000  -30.0000 72

#__ type_ start__ end____ width___ exp.time_
  9 omega   39.00   81.00   1.0000    6.0000
omega____ theta____ kappa____ phi______ frames
    -      112.0000  -30.0000  -60.0000 42

#__ type_ start__ end____ width___ exp.time_
 10 omega   51.00  102.00   1.0000    6.0000
omega____ theta____ kappa____ phi______ frames
    -      112.0000  -94.0000   60.0000 51

#__ type_ start__ end____ width___ exp.time_
 11 omega   54.00   90.00   1.0000    6.0000
omega____ theta____ kappa____ phi______ frames
    -      112.0000  -45.0000   30.0000 36

#__ type_ start__ end____ width___ exp.time_
 12 omega   39.00  119.00   1.0000    6.0000
omega____ theta____ kappa____ phi______ frames
    -      112.0000  -15.0000  150.0000 80
;
_diffrn_measurement_device_type 'Xcalibur, Eos, Gemini'
_diffrn_measurement_method '\w scans'
_diffrn_orient_matrix_UB_11 -0.0312991000
_diffrn_orient_matrix_UB_12 -0.1273164000
_diffrn_orient_matrix_UB_13 0.0173168000
_diffrn_orient_matrix_UB_21 -0.0000203000
_diffrn_orient_matrix_UB_22 -0.0291320000
_diffrn_orient_matrix_UB_23 -0.0766301000
_diffrn_orient_matrix_UB_31 0.2651397000
_diffrn_orient_matrix_UB_32 -0.0149147000
_diffrn_orient_matrix_UB_33 0.0020519000
_diffrn_radiation_monochromator graphite
_diffrn_radiation_type CuK\a
_diffrn_radiation_wavelength 1.54184
_diffrn_reflns_av_R_equivalents 0.0216
_diffrn_reflns_av_unetI/netI 0.0451
_diffrn_reflns_limit_h_max 6
_diffrn_reflns_limit_h_min -2
_diffrn_reflns_limit_k_max 14
_diffrn_reflns_limit_k_min -14
_diffrn_reflns_limit_l_max 23
_diffrn_reflns_limit_l_min -21
_diffrn_reflns_number 3024
_diffrn_reflns_theta_full 72.32
_diffrn_reflns_theta_max 72.32
_diffrn_reflns_theta_min 4.40
_diffrn_source 'Enhance (Cu) X-ray Source'
_exptl_absorpt_coefficient_mu 2.619
_exptl_absorpt_correction_T_max 1.00000
_exptl_absorpt_correction_T_min 0.80557
_exptl_absorpt_correction_type multi-scan
_exptl_absorpt_process_details
;
CrysAlisPro, Agilent Technologies,
Version 1.171.36.28 (release 01-02-2013 CrysAlis171 .NET)
(compiled Feb  1 2013,16:14:44)
Empirical absorption correction using spherical harmonics,
 implemented in SCALE3 ABSPACK scaling algorithm.
;
_exptl_crystal_colour
;
;
_exptl_crystal_density_diffrn 1.442
_exptl_crystal_density_method 'not measured'
_exptl_crystal_description
;
;
_exptl_crystal_F_000 592
_exptl_crystal_size_max 0.22
_exptl_crystal_size_mid 0.18
_exptl_crystal_size_min 0.16
_refine_diff_density_max 0.195
_refine_diff_density_min -0.156
_refine_diff_density_rms 0.036
_refine_ls_abs_structure_details 'Flack H D (1983), Acta Cryst. A39, 876-881'
_refine_ls_abs_structure_Flack 0.04(3)
_refine_ls_extinction_coef 0.0034(4)
_refine_ls_extinction_expression Fc^*^=kFc[1+0.001xFc^2^\l^3^/sin(2\q)]^-1/4^
_refine_ls_extinction_method SHELXL
_refine_ls_goodness_of_fit_ref 1.059
_refine_ls_hydrogen_treatment mixed
_refine_ls_matrix_type full
_refine_ls_number_parameters 186
_refine_ls_number_reflns 2065
_refine_ls_number_restraints 0
_refine_ls_restrained_S_all 1.059
_refine_ls_R_factor_all 0.0492
_refine_ls_R_factor_gt 0.0417
_refine_ls_shift/su_max 0.000
_refine_ls_shift/su_mean 0.000
_refine_ls_structure_factor_coef Fsqd
_refine_ls_weighting_details 'calc w=1/[\s^2^(Fo^2^)+(0.0285P)^2^+0.2383P] where P=(Fo^2^+2Fc^2^)/3'
_refine_ls_weighting_scheme calc
_refine_ls_wR_factor_gt 0.0908
_refine_ls_wR_factor_ref 0.0978
_reflns_number_gt 1801
_reflns_number_total 2065
_reflns_threshold_expression >2sigma(I)
_cod_data_source_file jo6b03062_si_002.cif
_cod_data_source_block 20150235
_cod_original_cell_volume 1325.61(7)
_cod_database_code 4032343
_chemical_oxdiff_formula C20H20N4O4Cl1
_reflns_odcompleteness_completeness 99.93
_reflns_odcompleteness_iscentric 1
_reflns_odcompleteness_theta 66.97
_olex2_refinement_description
;
1. Fixed Uiso
 At 1.2 times of:
  All C(H) groups
2.a Aromatic/amide H refined with riding coordinates:
 C1(H1A), C2(H2), C4(H4), C5(H5), C11(H11), C12(H12), C13(H13), C14(H14),
 C15(H15)
;
_olex2_submission_special_instructions 'No special instructions were received'

loop_
_space_group_symop_id
_space_group_symop_operation_xyz
1 'x, y, z'
2 '-x+1/2, -y, z+1/2'
3 'x+1/2, -y+1/2, -z'
4 '-x, y+1/2, -z+1/2'

loop_
_atom_site_label
_atom_site_type_symbol
_atom_site_fract_x
_atom_site_fract_y
_atom_site_fract_z
_atom_site_U_iso_or_equiv
_atom_site_adp_type
_atom_site_occupancy
_atom_site_calc_flag
_atom_site_refinement_flags_posn
Cl1 Cl -0.44885(19) 0.02511(9) 0.18263(5) 0.0754(3) Uani 1 d .
O1 O -0.0696(5) 0.42835(19) 0.41194(13) 0.0614(6) Uani 1 d .
O2 O 0.4369(4) 0.3286(2) 0.48358(13) 0.0628(7) Uani 1 d .
O3 O -0.0013(4) 0.4278(2) 0.56920(13) 0.0622(7) Uani 1 d .
N1 N 0.1294(5) 0.2627(2) 0.38701(14) 0.0472(6) Uani 1 d .
H1 H 0.248(6) 0.224(3) 0.4014(18) 0.059(11) Uiso 1 d .
C1 C -0.2141(6) 0.2592(3) 0.31311(17) 0.0549(8) Uani 1 d .
H1A H -0.2633 0.3294 0.3298 0.066 Uiso 1 calc R
C2 C -0.3462(6) 0.2012(3) 0.26553(18) 0.0574(9) Uani 1 d .
H2 H -0.4843 0.2327 0.2499 0.069 Uiso 1 calc R
C3 C -0.2740(6) 0.0974(3) 0.24138(17) 0.0529(8) Uani 1 d .
C4 C -0.0688(6) 0.0507(3) 0.26220(17) 0.0552(8) Uani 1 d .
H4 H -0.0194 -0.0187 0.2444 0.066 Uiso 1 calc R
C5 C 0.0642(6) 0.1071(3) 0.30962(17) 0.0523(8) Uani 1 d .
H5 H 0.2030 0.0751 0.3243 0.063 Uiso 1 calc R
C6 C -0.0069(6) 0.2115(3) 0.33576(15) 0.0456(7) Uani 1 d .
C7 C 0.0823(6) 0.3592(3) 0.42262(16) 0.0461(7) Uani 1 d .
C8 C 0.2535(6) 0.3768(2) 0.48105(17) 0.0478(7) Uani 1 d .
C9 C 0.1727(6) 0.4560(3) 0.53878(16) 0.0460(7) Uani 1 d .
C10 C 0.3157(5) 0.5568(3) 0.55646(14) 0.0417(7) Uani 1 d .
C11 C 0.5218(6) 0.5802(3) 0.52337(16) 0.0490(8) Uani 1 d .
H11 H 0.5732 0.5328 0.4885 0.059 Uiso 1 calc R
C12 C 0.6512(6) 0.6742(3) 0.54214(19) 0.0602(9) Uani 1 d .
H12 H 0.7896 0.6901 0.5197 0.072 Uiso 1 calc R
C13 C 0.5769(7) 0.7442(3) 0.59360(18) 0.0663(10) Uani 1 d .
H13 H 0.6661 0.8067 0.6065 0.080 Uiso 1 calc R
C14 C 0.3688(8) 0.7219(4) 0.62645(19) 0.0698(11) Uani 1 d .
H14 H 0.3165 0.7704 0.6607 0.084 Uiso 1 calc R
C15 C 0.2409(6) 0.6285(3) 0.60828(16) 0.0559(8) Uani 1 d .
H15 H 0.1027 0.6128 0.6308 0.067 Uiso 1 calc R

loop_
_atom_site_aniso_label
_atom_site_aniso_U_11
_atom_site_aniso_U_22
_atom_site_aniso_U_33
_atom_site_aniso_U_23
_atom_site_aniso_U_13
_atom_site_aniso_U_12
Cl1 0.0725(6) 0.0790(6) 0.0748(6) -0.0230(5) 0.0018(5) -0.0246(6)
O1 0.0652(15) 0.0513(12) 0.0677(15) -0.0074(12) -0.0131(13) 0.0133(13)
O2 0.0574(14) 0.0534(12) 0.0776(16) -0.0130(12) -0.0137(14) 0.0142(13)
O3 0.0617(16) 0.0577(13) 0.0672(14) -0.0036(12) 0.0118(13) -0.0129(12)
N1 0.0486(16) 0.0458(14) 0.0471(14) -0.0017(13) -0.0034(13) 0.0080(12)
C1 0.061(2) 0.0453(16) 0.0582(19) -0.0055(16) -0.0033(17) 0.0066(16)
C2 0.0531(19) 0.0607(19) 0.0583(19) -0.0037(18) -0.0048(17) 0.0003(17)
C3 0.0539(19) 0.0571(18) 0.0477(17) -0.0026(16) 0.0089(16) -0.0170(17)
C4 0.063(2) 0.0473(16) 0.0551(18) -0.0093(15) 0.0098(17) -0.0051(17)
C5 0.0550(18) 0.0479(16) 0.0539(18) 0.0001(15) 0.0018(17) 0.0084(16)
C6 0.0531(19) 0.0425(14) 0.0412(15) 0.0025(13) 0.0037(14) -0.0027(14)
C7 0.0497(18) 0.0423(14) 0.0462(16) 0.0030(14) 0.0029(15) 0.0007(15)
C8 0.0493(19) 0.0386(14) 0.0556(18) 0.0034(14) -0.0037(16) 0.0008(15)
C9 0.0464(17) 0.0460(16) 0.0456(15) 0.0026(15) -0.0050(14) 0.0022(14)
C10 0.0433(16) 0.0437(14) 0.0382(14) 0.0032(13) -0.0045(12) 0.0021(13)
C11 0.0501(19) 0.0493(16) 0.0475(16) 0.0010(14) -0.0007(15) 0.0030(15)
C12 0.0503(19) 0.071(2) 0.060(2) 0.0071(19) -0.0070(17) -0.0149(18)
C13 0.075(3) 0.065(2) 0.058(2) -0.0081(19) -0.014(2) -0.023(2)
C14 0.086(3) 0.069(2) 0.055(2) -0.0208(19) -0.001(2) -0.007(2)
C15 0.057(2) 0.062(2) 0.0488(17) -0.0039(17) 0.0011(16) -0.0023(18)

loop_
_atom_type_symbol
_atom_type_description
_atom_type_scat_dispersion_real
_atom_type_scat_dispersion_imag
_atom_type_scat_source
C C 0.0181 0.0091 'International Tables Vol C Tables 4.2.6.8 and 6.1.1.4'
H H 0.0000 0.0000 'International Tables Vol C Tables 4.2.6.8 and 6.1.1.4'
Cl Cl 0.3639 0.7018 'International Tables Vol C Tables 4.2.6.8 and 6.1.1.4'
N N 0.0311 0.0180 'International Tables Vol C Tables 4.2.6.8 and 6.1.1.4'
O O 0.0492 0.0322 'International Tables Vol C Tables 4.2.6.8 and 6.1.1.4'

loop_
_geom_angle_atom_site_label_1
_geom_angle_atom_site_label_2
_geom_angle_atom_site_label_3
_geom_angle
C6 N1 H1 117(2)
C7 N1 H1 115(2)
C7 N1 C6 127.6(3)
C2 C1 H1A 120.3
C2 C1 C6 119.4(3)
C6 C1 H1A 120.3
C1 C2 H2 119.9
C3 C2 C1 120.1(3)
C3 C2 H2 119.9
C2 C3 Cl1 118.8(3)
C4 C3 Cl1 120.2(3)
C4 C3 C2 121.0(3)
C3 C4 H4 120.2
C3 C4 C5 119.5(3)
C5 C4 H4 120.2
C4 C5 H5 119.7
C4 C5 C6 120.6(3)
C6 C5 H5 119.7
C1 C6 N1 122.3(3)
C5 C6 N1 118.3(3)
C5 C6 C1 119.3(3)
O1 C7 N1 127.8(3)
O1 C7 C8 120.5(3)
N1 C7 C8 111.7(3)
O2 C8 C7 122.5(3)
O2 C8 C9 121.4(3)
C7 C8 C9 116.0(3)
O3 C9 C8 116.7(3)
O3 C9 C10 124.2(3)
C10 C9 C8 119.0(3)
C11 C10 C9 121.8(3)
C11 C10 C15 119.4(3)
C15 C10 C9 118.7(3)
C10 C11 H11 120.1
C12 C11 C10 119.9(3)
C12 C11 H11 120.1
C11 C12 H12 119.8
C13 C12 C11 120.4(3)
C13 C12 H12 119.8
C12 C13 H13 120.0
C12 C13 C14 120.0(3)
C14 C13 H13 120.0
C13 C14 H14 120.1
C15 C14 C13 119.7(4)
C15 C14 H14 120.1
C10 C15 H15 119.7
C14 C15 C10 120.5(4)
C14 C15 H15 119.7

loop_
_geom_bond_atom_site_label_1
_geom_bond_atom_site_label_2
_geom_bond_distance
Cl1 C3 1.750(3)
O1 C7 1.211(4)
O2 C8 1.200(4)
O3 C9 1.213(4)
N1 H1 0.87(3)
N1 C6 1.410(4)
N1 C7 1.357(4)
C1 H1A 0.9300
C1 C2 1.383(5)
C1 C6 1.392(4)
C2 H2 0.9300
C2 C3 1.370(5)
C3 C4 1.366(5)
C4 H4 0.9300
C4 C5 1.375(5)
C5 H5 0.9300
C5 C6 1.388(4)
C7 C8 1.527(4)
C8 C9 1.537(4)
C9 C10 1.481(4)
C10 C11 1.382(4)
C10 C15 1.388(4)
C11 H11 0.9300
C11 C12 1.380(5)
C12 H12 0.9300
C12 C13 1.370(5)
C13 H13 0.9300
C13 C14 1.387(6)
C14 H14 0.9300
C14 C15 1.367(5)
C15 H15 0.9300

loop_
_geom_hbond_atom_site_label_D
_geom_hbond_atom_site_label_H
_geom_hbond_atom_site_label_A
_geom_hbond_distance_DH
_geom_hbond_distance_HA
_geom_hbond_distance_DA
_geom_hbond_angle_DHA
_geom_hbond_site_symmetry_A
N1 H1 O3 0.87(3) 2.36(3) 3.202(3) 163(3) 3_556

loop_
_geom_torsion_atom_site_label_1
_geom_torsion_atom_site_label_2
_geom_torsion_atom_site_label_3
_geom_torsion_atom_site_label_4
_geom_torsion
Cl1 C3 C4 C5 -178.4(3)
O1 C7 C8 O2 -160.9(3)
O1 C7 C8 C9 22.0(5)
O2 C8 C9 O3 -117.0(4)
O2 C8 C9 C10 59.6(4)
O3 C9 C10 C11 175.0(3)
O3 C9 C10 C15 -4.2(5)
N1 C7 C8 O2 17.7(4)
N1 C7 C8 C9 -159.4(3)
C1 C2 C3 Cl1 178.6(3)
C1 C2 C3 C4 -1.7(5)
C2 C1 C6 N1 -176.2(3)
C2 C1 C6 C5 0.6(5)
C2 C3 C4 C5 1.9(5)
C3 C4 C5 C6 -0.8(5)
C4 C5 C6 N1 176.5(3)
C4 C5 C6 C1 -0.5(5)
C6 N1 C7 O1 -10.2(6)
C6 N1 C7 C8 171.3(3)
C6 C1 C2 C3 0.4(5)
C7 N1 C6 C1 2.2(5)
C7 N1 C6 C5 -174.7(3)
C7 C8 C9 O3 60.2(4)
C7 C8 C9 C10 -123.2(3)
C8 C9 C10 C11 -1.3(4)
C8 C9 C10 C15 179.5(3)
C9 C10 C11 C12 -179.1(3)
C9 C10 C15 C14 179.5(3)
C10 C11 C12 C13 0.3(5)
C11 C10 C15 C14 0.3(5)
C11 C12 C13 C14 -1.1(6)
C12 C13 C14 C15 1.5(6)
C13 C14 C15 C10 -1.1(6)
C15 C10 C11 C12 0.1(5)
